data_4000745
loop_
_publ_author_name
'Jin, Geng Bang'
'Choi, Eun Sang'
'Guertin, Robert P.'
'Booth, Corwin H.'
'Albrecht-Schmitt, Thomas E.'

_publ_section_title
;
 Syntheses, Structure, Magnetism, and Optical Properties of the Ordered
 Interlanthanide Copper Chalcogenides Ln2YbCuQ5(Ln = La, Ce, Pr, Nd, Sm; Q
 = S, Se): Evidence for Unusual Magnetic Ordering in Sm2YbCuS5
;
_journal_issue 5
_journal_name_full 'Chemistry of Materials'
_journal_page_first 1306
_journal_paper_doi 10.1021/cm103347u
_journal_volume 23
_journal_year 2011
_chemical_formula_moiety 'La2 Yb Cu Se5'
_chemical_formula_sum 'Cu La2 Se5 Yb'
_chemical_formula_weight 909.20
_chemical_name_common 'lanthanum ytterbium copper selenide'
_chemical_name_systematic
; 
 ? 
;
_space_group_IT_number 62
_symmetry_cell_setting orthorhombic
_symmetry_space_group_name_Hall '-P 2ac 2n'
_symmetry_space_group_name_H-M 'P n m a'
_atom_sites_solution_hydrogens geom
_atom_sites_solution_primary direct
_atom_sites_solution_secondary difmap
_audit_creation_method SHELXL-97
_cell_angle_alpha 90.00
_cell_angle_beta 90.00
_cell_angle_gamma 90.00
_cell_formula_units_Z 4
_cell_length_a 12.1326(11)
_cell_length_b 4.1119(4)
_cell_length_c 17.6653(16)
_cell_measurement_reflns_used 7723
_cell_measurement_temperature 193(2)
_cell_measurement_theta_max 28.29
_cell_measurement_theta_min 2.04
_cell_volume 881.29(14)
_computing_cell_refinement 'SMART SAINT'
_computing_data_collection SMART
_computing_data_reduction SAINT
_computing_molecular_graphics 'SHELXP-97 (Sheldrick, 1997)'
_computing_publication_material 'SHELCIF-97 (Sheldrick, 2000)'
_computing_structure_refinement 'SHELXL-97 (Sheldrick, 1997)'
_computing_structure_solution 'SHELXS-97 (Sheldrick, 1990)'
_diffrn_ambient_temperature 193(2)
_diffrn_detector_area_resol_mean 0
_diffrn_measured_fraction_theta_full 0.999
_diffrn_measured_fraction_theta_max 0.999
_diffrn_measurement_device_type 'Bruker APEX'
_diffrn_measurement_method '0.3 wide w/ exposures'
_diffrn_radiation_monochromator graphite
_diffrn_radiation_source 'fine-focus sealed tube'
_diffrn_radiation_type MoK\a
_diffrn_radiation_wavelength 0.71073
_diffrn_reflns_av_R_equivalents 0.0634
_diffrn_reflns_av_sigmaI/netI 0.0425
_diffrn_reflns_limit_h_max 15
_diffrn_reflns_limit_h_min -16
_diffrn_reflns_limit_k_max 5
_diffrn_reflns_limit_k_min -5
_diffrn_reflns_limit_l_max 22
_diffrn_reflns_limit_l_min -23
_diffrn_reflns_number 7413
_diffrn_reflns_theta_full 28.29
_diffrn_reflns_theta_max 28.29
_diffrn_reflns_theta_min 2.04
_diffrn_standards_decay_% 0
_diffrn_standards_interval_count na
_diffrn_standards_interval_time na
_diffrn_standards_number na
_exptl_absorpt_coefficient_mu 42.951
_exptl_absorpt_correction_T_max 0.57031
_exptl_absorpt_correction_T_min 0.14360
_exptl_absorpt_correction_type numerical
_exptl_absorpt_process_details SADABS
_exptl_crystal_colour black
_exptl_crystal_density_diffrn 6.853
_exptl_crystal_density_meas ?
_exptl_crystal_density_method 'not measured'
_exptl_crystal_description prism
_exptl_crystal_F_000 1532
_exptl_crystal_size_max 0.354
_exptl_crystal_size_mid 0.020
_exptl_crystal_size_min 0.012
_refine_diff_density_max 2.410
_refine_diff_density_min -3.511
_refine_diff_density_rms 0.822
_refine_ls_extinction_coef 0.0028(2)
_refine_ls_extinction_expression Fc^*^=kFc[1+0.001xFc^2^\l^3^/sin(2\q)]^-1/4^
_refine_ls_extinction_method SHELXL
_refine_ls_goodness_of_fit_ref 1.119
_refine_ls_hydrogen_treatment mixed
_refine_ls_matrix_type full
_refine_ls_number_parameters 62
_refine_ls_number_reflns 1248
_refine_ls_number_restraints 0
_refine_ls_restrained_S_all 1.119
_refine_ls_R_factor_all 0.0460
_refine_ls_R_factor_gt 0.0369
_refine_ls_shift/su_max 0.001
_refine_ls_shift/su_mean 0.000
_refine_ls_structure_factor_coef Fsqd
_refine_ls_weighting_details 'calc w=1/[\s^2^(Fo^2^)+(0.0502P)^2^+2.7176P] where P=(Fo^2^+2Fc^2^)/3'
_refine_ls_weighting_scheme calc
_refine_ls_wR_factor_gt 0.0936
_refine_ls_wR_factor_ref 0.0966
_reflns_number_gt 1040
_reflns_number_total 1248
_reflns_threshold_expression >2sigma(I)
_cod_data_source_file cm103347u_si_001.cif
_cod_data_source_block face
_cod_depositor_comments
;
The following automatic conversions were performed:

'_exptl_crystal_density_meas' value 'nm' was changed to '?' - the
value is perceived as not measured.

Automatic conversion script
Id: cif_fix_values 3008 2015-01-20 13:52:24Z robertas 
;
_cod_original_sg_symbol_H-M Pnma
_cod_database_code 4000745

loop_
_symmetry_equiv_pos_as_xyz
'x, y, z'
'-x+1/2, -y, z+1/2'
'-x, y+1/2, -z'
'x+1/2, -y+1/2, -z+1/2'
'-x, -y, -z'
'x-1/2, y, -z-1/2'
'x, -y-1/2, z'
'-x-1/2, y-1/2, z-1/2'

loop_
_atom_site_label
_atom_site_type_symbol
_atom_site_fract_x
_atom_site_fract_y
_atom_site_fract_z
_atom_site_U_iso_or_equiv
_atom_site_adp_type
_atom_site_occupancy
_atom_site_symmetry_multiplicity
_atom_site_calc_flag
_atom_site_refinement_flags
La1 La 0.98018(7) -0.2500 0.82463(5) 0.0071(2) Uani 1 2 d S
La2 La 0.86643(7) 0.2500 0.40051(5) 0.0067(2) Uani 1 2 d S
Yb1 Yb 0.80370(6) 0.2500 0.63553(4) 0.0148(2) Uani 1 2 d S
Cu1 Cu 0.6749(3) -0.2500 0.5190(2) 0.0146(8) Uani 0.53 2 d SP
Cu2 Cu 0.5875(4) -0.2500 0.5028(2) 0.0159(9) Uani 0.47 2 d SP
Se1 Se 1.01382(12) 0.2500 0.69874(8) 0.0062(3) Uani 1 2 d S
Se2 Se 0.81473(12) -0.7500 0.88441(8) 0.0067(3) Uani 1 2 d S
Se3 Se 0.88681(12) -0.2500 0.53310(8) 0.0093(3) Uani 1 2 d S
Se4 Se 0.59511(12) 0.2500 0.57325(8) 0.0079(3) Uani 1 2 d S
Se5 Se 0.74025(12) -0.2500 0.72997(8) 0.0078(3) Uani 1 2 d S

loop_
_atom_site_aniso_label
_atom_site_aniso_U_11
_atom_site_aniso_U_22
_atom_site_aniso_U_33
_atom_site_aniso_U_23
_atom_site_aniso_U_13
_atom_site_aniso_U_12
La1 0.0084(4) 0.0058(4) 0.0072(4) 0.000 0.0015(3) 0.000
La2 0.0060(4) 0.0054(4) 0.0086(4) 0.000 0.0007(3) 0.000
Yb1 0.0145(4) 0.0128(4) 0.0171(4) 0.000 -0.0035(3) 0.000
Cu1 0.022(2) 0.0130(19) 0.0088(18) 0.000 0.0048(15) 0.000
Cu2 0.024(3) 0.013(2) 0.010(2) 0.000 0.0018(17) 0.000
Se1 0.0067(7) 0.0062(7) 0.0057(7) 0.000 0.0003(5) 0.000
Se2 0.0060(7) 0.0061(7) 0.0080(7) 0.000 0.0005(5) 0.000
Se3 0.0086(7) 0.0118(7) 0.0075(7) 0.000 -0.0013(6) 0.000
Se4 0.0073(7) 0.0082(7) 0.0082(7) 0.000 -0.0006(5) 0.000
Se5 0.0091(7) 0.0079(7) 0.0065(7) 0.000 0.0007(5) 0.000

loop_
_atom_type_symbol
_atom_type_description
_atom_type_scat_dispersion_real
_atom_type_scat_dispersion_imag
_atom_type_scat_source
Se Se -0.0929 2.2259 'International Tables Vol C Tables 4.2.6.8 and 6.1.1.4'
Cu Cu 0.3201 1.2651 'International Tables Vol C Tables 4.2.6.8 and 6.1.1.4'
La La -0.2871 2.4523 'International Tables Vol C Tables 4.2.6.8 and 6.1.1.4'
Yb Yb -0.3850 5.5486 'International Tables Vol C Tables 4.2.6.8 and 6.1.1.4'

loop_
_geom_angle_atom_site_label_1
_geom_angle_atom_site_label_2
_geom_angle_atom_site_label_3
_geom_angle
_geom_angle_site_symmetry_1
_geom_angle_site_symmetry_3
Se1 La1 Se1 84.56(4) 1_545 .
Se1 La1 Se2 83.50(3) 1_545 .
Se1 La1 Se2 142.22(5) . .
Se1 La1 Se2 142.22(5) 1_545 1_565
Se1 La1 Se2 83.50(3) . 1_565
Se2 La1 Se2 84.38(4) . 1_565
Se1 La1 Se4 144.83(5) 1_545 6_657
Se1 La1 Se4 85.21(3) . 6_657
Se2 La1 Se4 123.01(5) . 6_657
Se2 La1 Se4 69.23(4) 1_565 6_657
Se1 La1 Se4 85.21(3) 1_545 6_647
Se1 La1 Se4 144.83(5) . 6_647
Se2 La1 Se4 69.23(4) . 6_647
Se2 La1 Se4 123.01(5) 1_565 6_647
Se4 La1 Se4 84.08(4) 6_657 6_647
Se1 La1 Se5 70.10(3) 1_545 6_657
Se1 La1 Se5 70.10(3) . 6_657
Se2 La1 Se5 136.71(2) . 6_657
Se2 La1 Se5 136.71(2) 1_565 6_657
Se4 La1 Se5 74.78(4) 6_657 6_657
Se4 La1 Se5 74.78(4) 6_647 6_657
Se1 La1 Cu2 128.09(5) 1_545 6_657
Se1 La1 Cu2 128.09(5) . 6_657
Se2 La1 Cu2 86.57(7) . 6_657
Se2 La1 Cu2 86.57(7) 1_565 6_657
Se4 La1 Cu2 44.05(3) 6_657 6_657
Se4 La1 Cu2 44.05(3) 6_647 6_657
Se5 La1 Cu2 83.88(9) 6_657 6_657
Se1 La1 Se5 75.72(4) 1_545 .
Se1 La1 Se5 75.72(4) . .
Se2 La1 Se5 66.62(4) . .
Se2 La1 Se5 66.62(4) 1_565 .
Se4 La1 Se5 133.35(3) 6_657 .
Se4 La1 Se5 133.35(3) 6_647 .
Se5 La1 Se5 133.13(3) 6_657 .
Cu2 La1 Se5 142.99(9) 6_657 .
Se1 La1 Cu1 117.80(5) 1_545 6_657
Se1 La1 Cu1 117.80(5) . 6_657
Se2 La1 Cu1 99.44(6) . 6_657
Se2 La1 Cu1 99.44(6) 1_565 6_657
Se4 La1 Cu1 42.12(2) 6_657 6_657
Se4 La1 Cu1 42.12(2) 6_647 6_657
Se5 La1 Cu1 66.46(7) 6_657 6_657
Cu2 La1 Cu1 17.41(9) 6_657 6_657
Se5 La1 Cu1 160.41(7) . 6_657
Se1 La1 Cu2 169.47(5) 1_545 2_655
Se1 La1 Cu2 105.32(4) . 2_655
Se2 La1 Cu2 86.38(6) . 2_655
Se2 La1 Cu2 38.65(7) 1_565 2_655
Se4 La1 Cu2 42.14(7) 6_657 2_655
Se4 La1 Cu2 88.52(6) 6_647 2_655
Se5 La1 Cu2 116.30(7) 6_657 2_655
Cu2 La1 Cu2 48.06(10) 6_657 2_655
Se5 La1 Cu2 102.85(7) . 2_655
Cu1 La1 Cu2 61.12(9) 6_657 2_655
Se1 La1 Cu2 105.32(4) 1_545 2_645
Se1 La1 Cu2 169.47(5) . 2_645
Se2 La1 Cu2 38.65(7) . 2_645
Se2 La1 Cu2 86.38(6) 1_565 2_645
Se4 La1 Cu2 88.52(6) 6_657 2_645
Se4 La1 Cu2 42.14(7) 6_647 2_645
Se5 La1 Cu2 116.30(7) 6_657 2_645
Cu2 La1 Cu2 48.06(10) 6_657 2_645
Se5 La1 Cu2 102.85(8) . 2_645
Cu1 La1 Cu2 61.12(9) 6_657 2_645
Cu2 La1 Cu2 64.60(7) 2_655 2_645
Se2 La2 Se2 85.70(4) 2_644 2_654
Se2 La2 Se1 80.49(3) 2_644 5_756
Se2 La2 Se1 138.28(5) 2_654 5_756
Se2 La2 Se1 138.28(5) 2_644 5_766
Se2 La2 Se1 80.49(3) 2_654 5_766
Se1 La2 Se1 84.16(4) 5_756 5_766
Se2 La2 Se3 71.38(3) 2_644 .
Se2 La2 Se3 125.11(5) 2_654 .
Se1 La2 Se3 87.13(3) 5_756 .
Se1 La2 Se3 146.25(5) 5_766 .
Se2 La2 Se3 125.11(5) 2_644 1_565
Se2 La2 Se3 71.38(3) 2_654 1_565
Se1 La2 Se3 146.25(5) 5_756 1_565
Se1 La2 Se3 87.14(3) 5_766 1_565
Se3 La2 Se3 82.23(4) . 1_565
Se2 La2 Se3 135.34(2) 2_644 5_756
Se2 La2 Se3 135.34(2) 2_654 5_756
Se1 La2 Se3 76.56(4) 5_756 5_756
Se1 La2 Se3 76.56(4) 5_766 5_756
Se3 La2 Se3 69.70(4) . 5_756
Se3 La2 Se3 69.70(4) 1_565 5_756
Se2 La2 Se5 68.07(3) 2_644 2_654
Se2 La2 Se5 68.07(3) 2_654 2_654
Se1 La2 Se5 70.24(4) 5_756 2_654
Se1 La2 Se5 70.24(4) 5_766 2_654
Se3 La2 Se5 136.02(3) . 2_654
Se3 La2 Se5 136.02(3) 1_565 2_654
Se3 La2 Se5 134.64(4) 5_756 2_654
Se2 La2 Cu1 39.42(6) 2_644 .
Se2 La2 Cu1 88.55(5) 2_654 .
Se1 La2 Cu1 104.21(4) 5_756 .
Se1 La2 Cu1 169.04(5) 5_766 .
Se3 La2 Cu1 43.02(6) . .
Se3 La2 Cu1 89.51(5) 1_565 .
Se3 La2 Cu1 111.97(7) 5_756 .
Se5 La2 Cu1 105.58(7) 2_654 .
Se2 La2 Cu1 88.55(5) 2_644 1_565
Se2 La2 Cu1 39.42(6) 2_654 1_565
Se1 La2 Cu1 169.04(5) 5_756 1_565
Se1 La2 Cu1 104.21(4) 5_766 1_565
Se3 La2 Cu1 89.51(5) . 1_565
Se3 La2 Cu1 43.02(6) 1_565 1_565
Se3 La2 Cu1 111.98(7) 5_756 1_565
Se5 La2 Cu1 105.58(7) 2_654 1_565
Cu1 La2 Cu1 66.64(6) . 1_565
Se2 La2 La2 132.85(2) 2_644 1_565
Se2 La2 La2 47.15(2) 2_654 1_565
Se1 La2 La2 132.08(2) 5_756 1_565
Se1 La2 La2 47.92(2) 5_766 1_565
Se3 La2 La2 131.12(2) . 1_565
Se3 La2 La2 48.88(2) 1_565 1_565
Se3 La2 La2 90.0 5_756 1_565
Se5 La2 La2 90.0 2_654 1_565
Cu1 La2 La2 123.32(3) . 1_565
Cu1 La2 La2 56.68(3) 1_565 1_565
Se2 La2 La2 47.15(2) 2_644 1_545
Se2 La2 La2 132.85(2) 2_654 1_545
Se1 La2 La2 47.92(2) 5_756 1_545
Se1 La2 La2 132.08(2) 5_766 1_545
Se3 La2 La2 48.88(2) . 1_545
Se3 La2 La2 131.12(2) 1_565 1_545
Se3 La2 La2 90.0 5_756 1_545
Se5 La2 La2 90.0 2_654 1_545
Cu1 La2 La2 56.68(3) . 1_545
Cu1 La2 La2 123.32(3) 1_565 1_545
La2 La2 La2 180.00(4) 1_565 1_545
Se5 Yb1 Se5 96.43(5) . 1_565
Se5 Yb1 Se4 89.15(4) . .
Se5 Yb1 Se4 89.15(4) 1_565 .
Se5 Yb1 Se1 90.75(4) . .
Se5 Yb1 Se1 90.75(4) 1_565 .
Se4 Yb1 Se1 179.85(5) . .
Se5 Yb1 Se3 175.45(4) . 1_565
Se5 Yb1 Se3 86.92(3) 1_565 1_565
Se4 Yb1 Se3 93.99(4) . 1_565
Se1 Yb1 Se3 86.12(4) . 1_565
Se5 Yb1 Se3 86.92(3) . .
Se5 Yb1 Se3 175.45(4) 1_565 .
Se4 Yb1 Se3 93.99(4) . .
Se1 Yb1 Se3 86.12(4) . .
Se3 Yb1 Se3 89.57(5) 1_565 .
Se5 Yb1 Cu1 77.34(6) . .
Se5 Yb1 Cu1 135.17(7) 1_565 .
Se4 Yb1 Cu1 46.96(6) . .
Se1 Yb1 Cu1 133.12(6) . .
Se3 Yb1 Cu1 102.44(6) 1_565 .
Se3 Yb1 Cu1 48.58(7) . .
Se5 Yb1 Cu1 135.17(7) . 1_565
Se5 Yb1 Cu1 77.34(6) 1_565 1_565
Se4 Yb1 Cu1 46.96(6) . 1_565
Se1 Yb1 Cu1 133.12(6) . 1_565
Se3 Yb1 Cu1 48.58(7) 1_565 1_565
Se3 Yb1 Cu1 102.44(6) . 1_565
Cu1 Yb1 Cu1 76.99(9) . 1_565
Se5 Yb1 Cu2 78.01(6) . .
Se5 Yb1 Cu2 123.00(7) 1_565 .
Se4 Yb1 Cu2 34.94(5) . .
Se1 Yb1 Cu2 145.13(5) . .
Se3 Yb1 Cu2 102.76(6) 1_565 .
Se3 Yb1 Cu2 60.67(6) . .
Cu1 Yb1 Cu2 12.22(7) . .
Cu1 Yb1 Cu2 69.55(6) 1_565 .
Se5 Yb1 Cu2 123.00(7) . 1_565
Se5 Yb1 Cu2 78.01(6) 1_565 1_565
Se4 Yb1 Cu2 34.94(5) . 1_565
Se1 Yb1 Cu2 145.13(5) . 1_565
Se3 Yb1 Cu2 60.67(6) 1_565 1_565
Se3 Yb1 Cu2 102.76(6) . 1_565
Cu1 Yb1 Cu2 69.55(6) . 1_565
Cu1 Yb1 Cu2 12.22(7) 1_565 1_565
Cu2 Yb1 Cu2 60.59(7) . 1_565
Se5 Yb1 Yb1 138.21(2) . 1_565
Se5 Yb1 Yb1 41.78(2) 1_565 1_565
Se4 Yb1 Yb1 90.0 . 1_565
Se1 Yb1 Yb1 90.0 . 1_565
Se3 Yb1 Yb1 45.21(2) 1_565 1_565
Se3 Yb1 Yb1 134.79(2) . 1_565
Cu1 Yb1 Yb1 128.50(4) . 1_565
Cu1 Yb1 Yb1 51.50(4) 1_565 1_565
Cu2 Yb1 Yb1 120.30(3) . 1_565
Cu2 Yb1 Yb1 59.70(3) 1_565 1_565
Se5 Yb1 Yb1 41.78(2) . 1_545
Se5 Yb1 Yb1 138.21(2) 1_565 1_545
Se4 Yb1 Yb1 90.0 . 1_545
Se1 Yb1 Yb1 90.0 . 1_545
Se3 Yb1 Yb1 134.79(2) 1_565 1_545
Se3 Yb1 Yb1 45.22(2) . 1_545
Cu1 Yb1 Yb1 51.50(4) . 1_545
Cu1 Yb1 Yb1 128.50(4) 1_565 1_545
Cu2 Yb1 Yb1 59.70(3) . 1_545
Cu2 Yb1 Yb1 120.30(3) 1_565 1_545
Yb1 Yb1 Yb1 180.0 1_565 1_545
Cu2 Cu1 Se2 77.9(3) . 2_644
Cu2 Cu1 Se4 73.89(16) . .
Se2 Cu1 Se4 114.14(10) 2_644 .
Cu2 Cu1 Se4 73.89(16) . 1_545
Se2 Cu1 Se4 114.14(10) 2_644 1_545
Se4 Cu1 Se4 112.93(15) . 1_545
Cu2 Cu1 Se3 170.4(3) . .
Se2 Cu1 Se3 92.51(13) 2_644 .
Se4 Cu1 Se3 110.67(11) . .
Se4 Cu1 Se3 110.67(11) 1_545 .
Cu2 Cu1 Yb1 128.3(2) . .
Se2 Cu1 Yb1 126.69(10) 2_644 .
Se4 Cu1 Yb1 54.86(6) . .
Se4 Cu1 Yb1 117.53(13) 1_545 .
Se3 Cu1 Yb1 57.91(7) . .
Cu2 Cu1 Yb1 128.3(2) . 1_545
Se2 Cu1 Yb1 126.69(10) 2_644 1_545
Se4 Cu1 Yb1 117.53(13) . 1_545
Se4 Cu1 Yb1 54.86(6) 1_545 1_545
Se3 Cu1 Yb1 57.91(7) . 1_545
Yb1 Cu1 Yb1 76.99(9) . 1_545
Cu2 Cu1 La1 64.6(3) . 6_557
Se2 Cu1 La1 142.50(16) 2_644 6_557
Se4 Cu1 La1 56.60(8) . 6_557
Se4 Cu1 La1 56.60(8) 1_545 6_557
Se3 Cu1 La1 124.99(13) . 6_557
Yb1 Cu1 La1 80.43(7) . 6_557
Yb1 Cu1 La1 80.42(7) 1_545 6_557
Cu2 Cu1 Se4 11.3(3) . 5_656
Se2 Cu1 Se4 66.59(10) 2_644 5_656
Se4 Cu1 Se4 79.73(10) . 5_656
Se4 Cu1 Se4 79.73(10) 1_545 5_656
Se3 Cu1 Se4 159.10(14) . 5_656
Yb1 Cu1 Se4 134.53(7) . 5_656
Yb1 Cu1 Se4 134.53(7) 1_545 5_656
La1 Cu1 Se4 75.91(8) 6_557 5_656
Cu2 Cu1 La2 117.0(2) . 1_545
Se2 Cu1 La2 53.76(7) 2_644 1_545
Se4 Cu1 La2 156.78(11) . 1_545
Se4 Cu1 La2 90.18(5) 1_545 1_545
Se3 Cu1 La2 55.67(7) . 1_545
Yb1 Cu1 La2 113.37(11) . 1_545
Yb1 Cu1 La2 73.31(5) 1_545 1_545
La1 Cu1 La2 145.95(4) 6_557 1_545
Se4 Cu1 La2 107.88(8) 5_656 1_545
Cu2 Cu1 La2 117.0(2) . .
Se2 Cu1 La2 53.76(7) 2_644 .
Se4 Cu1 La2 90.18(5) . .
Se4 Cu1 La2 156.78(11) 1_545 .
Se3 Cu1 La2 55.67(7) . .
Yb1 Cu1 La2 73.31(5) . .
Yb1 Cu1 La2 113.38(11) 1_545 .
La1 Cu1 La2 145.95(4) 6_557 .
Se4 Cu1 La2 107.88(8) 5_656 .
La2 Cu1 La2 66.64(6) 1_545 .
Cu2 Cu1 Cu2 33.58(9) . 5_646
Se2 Cu1 Cu2 86.77(12) 2_644 5_646
Se4 Cu1 Cu2 99.27(13) . 5_646
Se4 Cu1 Cu2 42.37(8) 1_545 5_646
Se3 Cu1 Cu2 147.31(5) . 5_646
Yb1 Cu1 Cu2 142.58(12) . 5_646
Yb1 Cu1 Cu2 97.02(6) 1_545 5_646
La1 Cu1 Cu2 62.19(8) 6_557 5_646
Se4 Cu1 Cu2 37.51(7) 5_656 5_646
La2 Cu1 Cu2 99.56(7) 1_545 5_646
La2 Cu1 Cu2 139.39(12) . 5_646
Cu2 Cu1 Cu2 33.58(9) . 5_656
Se2 Cu1 Cu2 86.77(12) 2_644 5_656
Se4 Cu1 Cu2 42.37(8) . 5_656
Se4 Cu1 Cu2 99.27(13) 1_545 5_656
Se3 Cu1 Cu2 147.31(5) . 5_656
Yb1 Cu1 Cu2 97.02(6) . 5_656
Yb1 Cu1 Cu2 142.58(12) 1_545 5_656
La1 Cu1 Cu2 62.19(8) 6_557 5_656
Se4 Cu1 Cu2 37.51(7) 5_656 5_656
La2 Cu1 Cu2 139.39(12) 1_545 5_656
La2 Cu1 Cu2 99.56(7) . 5_656
Cu2 Cu1 Cu2 65.34(11) 5_646 5_656
Cu2 Cu1 Se5 117.1(3) . .
Se2 Cu1 Se5 164.96(16) 2_644 .
Se4 Cu1 Se5 72.63(9) . .
Se4 Cu1 Se5 72.63(9) 1_545 .
Se3 Cu1 Se5 72.44(10) . .
Yb1 Cu1 Se5 44.91(5) . .
Yb1 Cu1 Se5 44.91(5) 1_545 .
La1 Cu1 Se5 52.54(6) 6_557 .
Se4 Cu1 Se5 128.45(11) 5_656 .
La2 Cu1 Se5 114.69(9) 1_545 .
La2 Cu1 Se5 114.69(9) . .
Cu2 Cu1 Se5 105.81(10) 5_646 .
Cu2 Cu1 Se5 105.81(10) 5_656 .
Cu2 Cu1 Cu1 89.999(1) . 1_565
Se2 Cu1 Cu1 90.0 2_644 1_565
Se4 Cu1 Cu1 33.53(8) . 1_565
Se4 Cu1 Cu1 146.47(8) 1_545 1_565
Se3 Cu1 Cu1 90.0 . 1_565
Yb1 Cu1 Cu1 51.50(4) . 1_565
Yb1 Cu1 Cu1 128.50(4) 1_545 1_565
La1 Cu1 Cu1 90.0 6_557 1_565
Se4 Cu1 Cu1 90.0 5_656 1_565
La2 Cu1 Cu1 123.32(3) 1_545 1_565
La2 Cu1 Cu1 56.68(3) . 1_565
Cu2 Cu1 Cu1 122.67(5) 5_646 1_565
Cu2 Cu1 Cu1 57.33(5) 5_656 1_565
Se5 Cu1 Cu1 90.0 . 1_565
Cu2 Cu1 Cu1 89.999(1) . 1_545
Se2 Cu1 Cu1 90.0 2_644 1_545
Se4 Cu1 Cu1 146.47(8) . 1_545
Se4 Cu1 Cu1 33.53(8) 1_545 1_545
Se3 Cu1 Cu1 90.0 . 1_545
Yb1 Cu1 Cu1 128.50(4) . 1_545
Yb1 Cu1 Cu1 51.50(4) 1_545 1_545
La1 Cu1 Cu1 90.0 6_557 1_545
Se4 Cu1 Cu1 90.0 5_656 1_545
La2 Cu1 Cu1 56.68(3) 1_545 1_545
La2 Cu1 Cu1 123.32(3) . 1_545
Cu2 Cu1 Cu1 57.33(5) 5_646 1_545
Cu2 Cu1 Cu1 122.67(5) 5_656 1_545
Se5 Cu1 Cu1 90.0 . 1_545
Cu1 Cu1 Cu1 179.997(1) 1_565 1_545
Cu1 Cu2 Se2 75.5(3) . 2_644
Cu1 Cu2 Se4 80.09(18) . .
Se2 Cu2 Se4 115.55(11) 2_644 .
Cu1 Cu2 Se4 80.09(18) . 1_545
Se2 Cu2 Se4 115.55(11) 2_644 1_545
Se4 Cu2 Se4 117.45(19) . 1_545
Cu1 Cu2 Se4 163.9(4) . 5_656
Se2 Cu2 Se4 88.36(14) 2_644 5_656
Se4 Cu2 Se4 107.53(13) . 5_656
Se4 Cu2 Se4 107.53(13) 1_545 5_656
Cu1 Cu2 Cu2 134.56(16) . 5_646
Se2 Cu2 Cu2 109.01(19) 2_644 5_646
Se4 Cu2 Cu2 129.7(2) . 5_646
Se4 Cu2 Cu2 56.66(7) 1_545 5_646
Se4 Cu2 Cu2 50.87(14) 5_656 5_646
Cu1 Cu2 Cu2 134.56(16) . 5_656
Se2 Cu2 Cu2 109.01(19) 2_644 5_656
Se4 Cu2 Cu2 56.66(7) . 5_656
Se4 Cu2 Cu2 129.7(2) 1_545 5_656
Se4 Cu2 Cu2 50.87(14) 5_656 5_656
Cu2 Cu2 Cu2 88.1(3) 5_646 5_656
Cu1 Cu2 La1 98.0(3) . 6_557
Se2 Cu2 La1 173.5(2) 2_644 6_557
Se4 Cu2 La1 62.55(10) . 6_557
Se4 Cu2 La1 62.55(10) 1_545 6_557
Se4 Cu2 La1 98.10(14) 5_656 6_557
Cu2 Cu2 La1 75.42(16) 5_646 6_557
Cu2 Cu2 La1 75.42(16) 5_656 6_557
Cu1 Cu2 Se3 6.7(2) . .
Se2 Cu2 Se3 68.82(12) 2_644 .
Se4 Cu2 Se3 83.47(12) . .
Se4 Cu2 Se3 83.48(12) 1_545 .
Se4 Cu2 Se3 157.18(16) 5_656 .
Cu2 Cu2 Se3 135.65(13) 5_646 .
Cu2 Cu2 Se3 135.65(13) 5_656 .
La1 Cu2 Se3 104.72(12) 6_557 .
Cu1 Cu2 Cu1 146.42(9) . 5_646
Se2 Cu2 Cu1 108.96(14) 2_644 5_646
Se4 Cu2 Cu1 123.07(17) . 5_646
Se4 Cu2 Cu1 67.85(9) 1_545 5_646
Se4 Cu2 Cu1 39.92(8) 5_656 5_646
Cu2 Cu2 Cu1 11.86(9) 5_646 5_646
Cu2 Cu2 Cu1 76.82(18) 5_656 5_646
La1 Cu2 Cu1 76.38(10) 6_557 5_646
Se3 Cu2 Cu1 147.30(5) . 5_646
Cu1 Cu2 Cu1 146.42(9) . 5_656
Se2 Cu2 Cu1 108.96(14) 2_644 5_656
Se4 Cu2 Cu1 67.85(9) . 5_656
Se4 Cu2 Cu1 123.07(17) 1_545 5_656
Se4 Cu2 Cu1 39.92(8) 5_656 5_656
Cu2 Cu2 Cu1 76.82(17) 5_646 5_656
Cu2 Cu2 Cu1 11.86(9) 5_656 5_656
La1 Cu2 Cu1 76.38(10) 6_557 5_656
Se3 Cu2 Cu1 147.30(6) . 5_656
Cu1 Cu2 Cu1 65.34(11) 5_646 5_656
Cu1 Cu2 La1 114.8(3) . 2_644
Se2 Cu2 La1 52.70(7) 2_644 2_644
Se4 Cu2 La1 152.67(14) . 2_644
Se4 Cu2 La1 88.56(7) 1_545 2_644
Se4 Cu2 La1 52.67(7) 5_656 2_644
Cu2 Cu2 La1 56.52(13) 5_646 2_644
Cu2 Cu2 La1 101.0(2) 5_656 2_644
La1 Cu2 La1 131.94(10) 6_557 2_644
Se3 Cu2 La1 109.30(10) . 2_644
Cu1 Cu2 La1 56.69(7) 5_646 2_644
Cu1 Cu2 La1 91.59(11) 5_656 2_644
Cu1 Cu2 La1 114.8(3) . 2_654
Se2 Cu2 La1 52.70(7) 2_644 2_654
Se4 Cu2 La1 88.56(7) . 2_654
Se4 Cu2 La1 152.67(14) 1_545 2_654
Se4 Cu2 La1 52.67(7) 5_656 2_654
Cu2 Cu2 La1 101.0(2) 5_646 2_654
Cu2 Cu2 La1 56.52(13) 5_656 2_654
La1 Cu2 La1 131.94(10) 6_557 2_654
Se3 Cu2 La1 109.30(10) . 2_654
Cu1 Cu2 La1 91.59(11) 5_646 2_654
Cu1 Cu2 La1 56.69(7) 5_656 2_654
La1 Cu2 La1 64.60(7) 2_644 2_654
Cu1 Cu2 Yb1 39.51(16) . .
Se2 Cu2 Yb1 100.54(13) 2_644 .
Se4 Cu2 Yb1 41.08(8) . .
Se4 Cu2 Yb1 96.23(14) 1_545 .
Se4 Cu2 Yb1 148.08(6) 5_656 .
Cu2 Cu2 Yb1 146.3(2) 5_646 .
Cu2 Cu2 Yb1 97.49(12) 5_656 .
La1 Cu2 Yb1 73.95(8) 6_557 .
Se3 Cu2 Yb1 43.88(5) . .
Cu1 Cu2 Yb1 150.25(13) 5_646 .
Cu1 Cu2 Yb1 108.88(6) 5_656 .
La1 Cu2 Yb1 151.36(13) 2_644 .
La1 Cu2 Yb1 109.78(5) 2_654 .
Cu1 Cu2 Yb1 39.51(16) . 1_545
Se2 Cu2 Yb1 100.54(13) 2_644 1_545
Se4 Cu2 Yb1 96.23(14) . 1_545
Se4 Cu2 Yb1 41.07(8) 1_545 1_545
Se4 Cu2 Yb1 148.08(6) 5_656 1_545
Cu2 Cu2 Yb1 97.49(12) 5_646 1_545
Cu2 Cu2 Yb1 146.3(2) 5_656 1_545
La1 Cu2 Yb1 73.94(8) 6_557 1_545
Se3 Cu2 Yb1 43.88(5) . 1_545
Cu1 Cu2 Yb1 108.88(6) 5_646 1_545
Cu1 Cu2 Yb1 150.25(13) 5_656 1_545
La1 Cu2 Yb1 109.78(5) 2_644 1_545
La1 Cu2 Yb1 151.36(13) 2_654 1_545
Yb1 Cu2 Yb1 60.59(7) . 1_545
Cu1 Cu2 Cu2 90.000(1) . 1_565
Se2 Cu2 Cu2 90.0 2_644 1_565
Se4 Cu2 Cu2 31.27(9) . 1_565
Se4 Cu2 Cu2 148.73(9) 1_545 1_565
Se4 Cu2 Cu2 90.0 5_656 1_565
Cu2 Cu2 Cu2 134.05(13) 5_646 1_565
Cu2 Cu2 Cu2 45.95(13) 5_656 1_565
La1 Cu2 Cu2 90.0 6_557 1_565
Se3 Cu2 Cu2 90.0 . 1_565
Cu1 Cu2 Cu2 122.67(5) 5_646 1_565
Cu1 Cu2 Cu2 57.33(5) 5_656 1_565
La1 Cu2 Cu2 122.30(3) 2_644 1_565
La1 Cu2 Cu2 57.70(4) 2_654 1_565
Yb1 Cu2 Cu2 59.71(3) . 1_565
Yb1 Cu2 Cu2 120.30(3) 1_545 1_565
Yb1 Se1 La1 99.77(4) . .
Yb1 Se1 La1 99.76(4) . 1_565
La1 Se1 La1 84.56(4) . 1_565
Yb1 Se1 La2 101.80(4) . 5_756
La1 Se1 La2 91.62(2) . 5_756
La1 Se1 La2 158.43(6) 1_565 5_756
Yb1 Se1 La2 101.80(4) . 5_766
La1 Se1 La2 158.43(6) . 5_766
La1 Se1 La2 91.62(2) 1_565 5_766
La2 Se1 La2 84.16(4) 5_756 5_766
Yb1 Se1 Cu1 110.83(6) . 5_756
La1 Se1 Cu1 127.79(4) . 5_756
La1 Se1 Cu1 127.79(4) 1_565 5_756
La2 Se1 Cu1 42.31(2) 5_756 5_756
La2 Se1 Cu1 42.31(2) 5_766 5_756
Yb1 Se1 Cu2 100.76(6) . 2_655
La1 Se1 Cu2 42.34(2) . 2_655
La1 Se1 Cu2 42.34(2) 1_565 2_655
La2 Se1 Cu2 131.51(4) 5_756 2_655
La2 Se1 Cu2 131.51(4) 5_766 2_655
Cu1 Se1 Cu2 148.41(8) 5_756 2_655
Yb1 Se1 Cu1 25.56(3) . .
La1 Se1 Cu1 93.89(4) . .
La1 Se1 Cu1 124.25(5) 1_565 .
La2 Se1 Cu1 77.12(4) 5_756 .
La2 Se1 Cu1 105.68(5) 5_766 .
Cu1 Se1 Cu1 96.32(6) 5_756 .
Cu2 Se1 Cu1 112.94(6) 2_655 .
Yb1 Se1 Cu1 25.56(3) . 1_565
La1 Se1 Cu1 124.25(5) . 1_565
La1 Se1 Cu1 93.88(4) 1_565 1_565
La2 Se1 Cu1 105.69(5) 5_756 1_565
La2 Se1 Cu1 77.12(4) 5_766 1_565
Cu1 Se1 Cu1 96.32(6) 5_756 1_565
Cu2 Se1 Cu1 112.94(6) 2_655 1_565
Cu1 Se1 Cu1 43.18(3) . 1_565
Yb1 Se1 Cu2 120.80(6) . 6_667
La1 Se1 Cu2 65.95(3) . 6_667
La1 Se1 Cu2 27.09(4) 1_565 6_667
La2 Se1 Cu2 133.83(5) 5_756 6_667
La2 Se1 Cu2 102.21(4) 5_766 6_667
Cu1 Se1 Cu2 123.18(6) 5_756 6_667
Cu2 Se1 Cu2 30.42(7) 2_655 6_667
Cu1 Se1 Cu2 140.34(7) . 6_667
Cu1 Se1 Cu2 120.38(5) 1_565 6_667
Yb1 Se1 Cu2 120.80(6) . 6_657
La1 Se1 Cu2 27.09(4) . 6_657
La1 Se1 Cu2 65.95(3) 1_565 6_657
La2 Se1 Cu2 102.21(4) 5_756 6_657
La2 Se1 Cu2 133.83(5) 5_766 6_657
Cu1 Se1 Cu2 123.18(6) 5_756 6_657
Cu2 Se1 Cu2 30.42(7) 2_655 6_657
Cu1 Se1 Cu2 120.38(5) . 6_657
Cu1 Se1 Cu2 140.34(7) 1_565 6_657
Cu2 Se1 Cu2 42.05(3) 6_667 6_657
Yb1 Se1 Cu1 131.35(5) . 6_667
La1 Se1 Cu1 69.76(4) . 6_667
La1 Se1 Cu1 34.09(4) 1_565 6_667
La2 Se1 Cu1 125.14(5) 5_756 6_667
La2 Se1 Cu1 95.47(4) 5_766 6_667
Cu1 Se1 Cu1 112.43(3) 5_756 6_667
Cu2 Se1 Cu1 39.53(6) 2_655 6_667
Cu1 Se1 Cu1 151.23(7) . 6_667
Cu1 Se1 Cu1 127.79(4) 1_565 6_667
Cu2 Se1 Cu1 10.99(6) 6_667 6_667
Cu2 Se1 Cu1 43.57(3) 6_657 6_667
Cu1 Se2 Cu2 26.54(13) 2_645 2_645
Cu1 Se2 La2 86.82(8) 2_645 2_645
Cu2 Se2 La2 106.08(9) 2_645 2_645
Cu1 Se2 La2 86.82(8) 2_645 2_655
Cu2 Se2 La2 106.08(9) 2_645 2_655
La2 Se2 La2 85.70(4) 2_645 2_655
Cu1 Se2 La1 108.04(8) 2_645 1_545
Cu2 Se2 La1 88.65(9) 2_645 1_545
La2 Se2 La1 93.01(2) 2_645 1_545
La2 Se2 La1 165.01(6) 2_655 1_545
Cu1 Se2 La1 108.05(8) 2_645 .
Cu2 Se2 La1 88.65(9) 2_645 .
La2 Se2 La1 165.00(6) 2_645 .
La2 Se2 La1 93.007(19) 2_655 .
La1 Se2 La1 84.38(4) 1_545 .
Cu1 Se2 Cu2 60.34(11) 2_645 6_657
Cu2 Se2 Cu2 39.70(11) 2_645 6_657
La2 Se2 Cu2 145.74(7) 2_645 6_657
La2 Se2 Cu2 100.80(5) 2_655 6_657
La1 Se2 Cu2 88.67(6) 1_545 6_657
La1 Se2 Cu2 49.14(6) . 6_657
Cu1 Se2 Cu2 60.34(11) 2_645 6_647
Cu2 Se2 Cu2 39.70(11) 2_645 6_647
La2 Se2 Cu2 100.80(5) 2_645 6_647
La2 Se2 Cu2 145.74(7) 2_655 6_647
La1 Se2 Cu2 49.14(6) 1_545 6_647
La1 Se2 Cu2 88.67(6) . 6_647
Cu2 Se2 Cu2 56.04(6) 6_657 6_647
Cu1 Se2 Cu1 59.93(4) 2_645 2_655
Cu2 Se2 Cu1 63.37(5) 2_645 2_655
La2 Se2 Cu1 124.11(6) 2_645 2_655
La2 Se2 Cu1 51.95(5) 2_655 2_655
La1 Se2 Cu1 137.43(6) 1_545 2_655
La1 Se2 Cu1 64.79(5) . 2_655
Cu2 Se2 Cu1 49.12(7) 6_657 2_655
Cu2 Se2 Cu1 99.13(6) 6_647 2_655
Cu1 Se2 Cu1 59.93(4) 2_645 2_635
Cu2 Se2 Cu1 63.37(5) 2_645 2_635
La2 Se2 Cu1 51.95(5) 2_645 2_635
La2 Se2 Cu1 124.11(6) 2_655 2_635
La1 Se2 Cu1 64.78(5) 1_545 2_635
La1 Se2 Cu1 137.43(6) . 2_635
Cu2 Se2 Cu1 99.13(6) 6_657 2_635
Cu2 Se2 Cu1 49.12(7) 6_647 2_635
Cu1 Se2 Cu1 119.86(8) 2_655 2_635
Cu1 Se2 Cu2 63.16(5) 2_645 2_655
Cu2 Se2 Cu2 59.69(5) 2_645 2_655
La2 Se2 Cu2 136.63(7) 2_645 2_655
La2 Se2 Cu2 63.43(6) 2_655 2_655
La1 Se2 Cu2 124.60(7) 1_545 2_655
La1 Se2 Cu2 53.72(6) . 2_655
Cu2 Se2 Cu2 37.45(9) 6_657 2_655
Cu2 Se2 Cu2 90.99(4) 6_647 2_655
Cu1 Se2 Cu2 13.26(7) 2_655 2_655
Cu1 Se2 Cu2 121.39(6) 2_635 2_655
Cu1 Se2 Cu2 63.16(5) 2_645 2_635
Cu2 Se2 Cu2 59.69(5) 2_645 2_635
La2 Se2 Cu2 63.43(6) 2_645 2_635
La2 Se2 Cu2 136.63(7) 2_655 2_635
La1 Se2 Cu2 53.72(6) 1_545 2_635
La1 Se2 Cu2 124.60(7) . 2_635
Cu2 Se2 Cu2 90.99(4) 6_657 2_635
Cu2 Se2 Cu2 37.45(9) 6_647 2_635
Cu1 Se2 Cu2 121.39(6) 2_655 2_635
Cu1 Se2 Cu2 13.26(7) 2_635 2_635
Cu2 Se2 Cu2 119.38(9) 2_655 2_635
Cu1 Se3 Yb1 73.51(7) . .
Cu1 Se3 Yb1 73.50(7) . 1_545
Yb1 Se3 Yb1 89.57(5) . 1_545
Cu1 Se3 La2 81.31(7) . .
Yb1 Se3 La2 88.51(2) . .
Yb1 Se3 La2 154.22(6) 1_545 .
Cu1 Se3 La2 81.31(7) . 1_545
Yb1 Se3 La2 154.22(6) . 1_545
Yb1 Se3 La2 88.51(2) 1_545 1_545
La2 Se3 La2 82.23(4) . 1_545
Cu1 Se3 La2 164.15(10) . 5_756
Yb1 Se3 La2 95.48(4) . 5_756
Yb1 Se3 La2 95.48(4) 1_545 5_756
La2 Se3 La2 110.30(4) . 5_756
La2 Se3 La2 110.30(4) 1_545 5_756
Cu1 Se3 Cu2 2.85(10) . .
Yb1 Se3 Cu2 75.45(6) . .
Yb1 Se3 Cu2 75.45(6) 1_545 .
La2 Se3 Cu2 79.19(6) . .
La2 Se3 Cu2 79.18(6) 1_545 .
La2 Se3 Cu2 167.00(8) 5_756 .
Cu1 Se3 Cu1 57.86(4) . 1_545
Yb1 Se3 Cu1 116.45(6) . 1_545
Yb1 Se3 Cu1 41.62(5) 1_545 1_545
La2 Se3 Cu1 118.45(6) . 1_545
La2 Se3 Cu1 50.42(4) 1_545 1_545
La2 Se3 Cu1 120.78(4) 5_756 1_545
Cu2 Se3 Cu1 57.91(4) . 1_545
Cu1 Se3 Cu1 57.86(4) . 1_565
Yb1 Se3 Cu1 41.62(5) . 1_565
Yb1 Se3 Cu1 116.45(6) 1_545 1_565
La2 Se3 Cu1 50.42(4) . 1_565
La2 Se3 Cu1 118.45(6) 1_545 1_565
La2 Se3 Cu1 120.78(4) 5_756 1_565
Cu2 Se3 Cu1 57.91(4) . 1_565
Cu1 Se3 Cu1 115.72(8) 1_545 1_565
Cu1 Se3 Cu2 48.31(4) . 1_545
Yb1 Se3 Cu2 110.99(6) . 1_545
Yb1 Se3 Cu2 46.15(5) 1_545 1_545
La2 Se3 Cu2 111.44(6) . 1_545
La2 Se3 Cu2 52.01(5) 1_545 1_545
La2 Se3 Cu2 130.46(4) 5_756 1_545
Cu2 Se3 Cu2 48.24(4) . 1_545
Cu1 Se3 Cu2 9.77(5) 1_545 1_545
Cu1 Se3 Cu2 106.13(6) 1_565 1_545
Cu1 Se3 Cu2 48.31(4) . 1_565
Yb1 Se3 Cu2 46.15(5) . 1_565
Yb1 Se3 Cu2 110.99(6) 1_545 1_565
La2 Se3 Cu2 52.01(5) . 1_565
La2 Se3 Cu2 111.44(6) 1_545 1_565
La2 Se3 Cu2 130.46(4) 5_756 1_565
Cu2 Se3 Cu2 48.24(4) . 1_565
Cu1 Se3 Cu2 106.13(6) 1_545 1_565
Cu1 Se3 Cu2 9.77(5) 1_565 1_565
Cu2 Se3 Cu2 96.49(8) 1_545 1_565
Cu1 Se3 Cu1 154.30(4) . 5_756
Yb1 Se3 Cu1 99.56(3) . 5_756
Yb1 Se3 Cu1 131.89(5) 1_545 5_756
La2 Se3 Cu1 73.70(4) . 5_756
La2 Se3 Cu1 100.81(5) 1_545 5_756
La2 Se3 Cu1 36.94(4) 5_756 5_756
Cu2 Se3 Cu1 152.58(6) . 5_756
Cu1 Se3 Cu1 141.33(3) 1_545 5_756
Cu1 Se3 Cu1 100.25(5) 1_565 5_756
Cu2 Se3 Cu1 148.95(5) 1_545 5_756
Cu2 Se3 Cu1 109.00(4) 1_565 5_756
Cu2 Se4 Cu2 117.45(19) . 1_565
Cu2 Se4 Cu1 121.76(13) . 1_565
Cu2 Se4 Cu1 26.02(13) 1_565 1_565
Cu2 Se4 Cu1 26.02(13) . .
Cu2 Se4 Cu1 121.76(13) 1_565 .
Cu1 Se4 Cu1 112.94(15) 1_565 .
Cu2 Se4 Cu2 72.47(13) . 5_656
Cu2 Se4 Cu2 72.47(13) 1_565 5_656
Cu1 Se4 Cu2 97.71(11) 1_565 5_656
Cu1 Se4 Cu2 97.71(11) . 5_656
Cu2 Se4 Yb1 103.99(12) . .
Cu2 Se4 Yb1 103.99(12) 1_565 .
Cu1 Se4 Yb1 78.18(10) 1_565 .
Cu1 Se4 Yb1 78.18(10) . .
Cu2 Se4 Yb1 172.28(11) 5_656 .
Cu2 Se4 La1 149.21(12) . 6_567
Cu2 Se4 La1 73.40(9) 1_565 6_567
Cu1 Se4 La1 81.28(7) 1_565 6_567
Cu1 Se4 La1 164.77(9) . 6_567
Cu2 Se4 La1 85.19(8) 5_656 6_567
Yb1 Se4 La1 100.50(4) . 6_567
Cu2 Se4 La1 73.40(9) . 6_557
Cu2 Se4 La1 149.21(12) 1_565 6_557
Cu1 Se4 La1 164.77(9) 1_565 6_557
Cu1 Se4 La1 81.28(7) . 6_557
Cu2 Se4 La1 85.19(8) 5_656 6_557
Yb1 Se4 La1 100.50(4) . 6_557
La1 Se4 La1 84.08(4) 6_567 6_557
Cu2 Se4 Cu1 74.64(12) . 5_656
Cu2 Se4 Cu1 74.64(12) 1_565 5_656
Cu1 Se4 Cu1 100.27(10) 1_565 5_656
Cu1 Se4 Cu1 100.27(10) . 5_656
Cu2 Se4 Cu1 4.77(11) 5_656 5_656
Yb1 Se4 Cu1 177.06(8) . 5_656
La1 Se4 Cu1 81.66(5) 6_567 5_656
La1 Se4 Cu1 81.66(5) 6_557 5_656
Cu2 Se4 Cu2 27.91(16) . 5_646
Cu2 Se4 Cu2 124.24(7) 1_565 5_646
Cu1 Se4 Cu2 140.97(11) 1_565 5_646
Cu1 Se4 Cu2 50.67(11) . 5_646
Cu2 Se4 Cu2 57.79(5) 5_656 5_646
Yb1 Se4 Cu2 121.88(5) . 5_646
La1 Se4 Cu2 121.46(6) 6_567 5_646
La1 Se4 Cu2 52.32(5) 6_557 5_646
Cu1 Se4 Cu2 57.91(5) 5_656 5_646
Cu2 Se4 Cu2 124.24(7) . 5_666
Cu2 Se4 Cu2 27.91(16) 1_565 5_666
Cu1 Se4 Cu2 50.67(11) 1_565 5_666
Cu1 Se4 Cu2 140.97(11) . 5_666
Cu2 Se4 Cu2 57.79(5) 5_656 5_666
Yb1 Se4 Cu2 121.88(5) . 5_666
La1 Se4 Cu2 52.32(5) 6_567 5_666
La1 Se4 Cu2 121.46(6) 6_557 5_666
Cu1 Se4 Cu2 57.91(5) 5_656 5_666
Cu2 Se4 Cu2 115.58(10) 5_646 5_666
Cu2 Se4 Cu1 35.45(12) . 5_646
Cu2 Se4 Cu1 117.54(11) 1_565 5_646
Cu1 Se4 Cu1 137.84(7) 1_565 5_646
Cu1 Se4 Cu1 59.72(12) . 5_646
Cu2 Se4 Cu1 48.52(3) 5_656 5_646
Yb1 Se4 Cu1 131.59(3) . 5_646
La1 Se4 Cu1 113.82(5) 6_567 5_646
La1 Se4 Cu1 53.37(4) 6_557 5_646
Cu1 Se4 Cu1 48.34(3) 5_656 5_646
Cu2 Se4 Cu1 9.87(5) 5_646 5_646
Cu2 Se4 Cu1 106.20(7) 5_666 5_646
Yb1 Se5 Yb1 96.43(5) 1_545 .
Yb1 Se5 La2 131.77(2) 1_545 2_655
Yb1 Se5 La2 131.77(2) . 2_655
Yb1 Se5 La1 95.17(4) 1_545 6_557
Yb1 Se5 La1 95.17(4) . 6_557
La2 Se5 La1 83.75(4) 2_655 6_557
Yb1 Se5 La1 93.40(4) 1_545 .
Yb1 Se5 La1 93.40(4) . .
La2 Se5 La1 83.37(4) 2_655 .
La1 Se5 La1 167.12(5) 6_557 .
Yb1 Se5 Cu1 57.75(4) 1_545 .
Yb1 Se5 Cu1 57.75(4) . .
La2 Se5 Cu1 144.74(8) 2_655 .
La1 Se5 Cu1 60.99(6) 6_557 .
La1 Se5 Cu1 131.89(7) . .
Yb1 Se5 Cu2 64.39(5) 1_545 .
Yb1 Se5 Cu2 64.39(5) . .
La2 Se5 Cu2 131.96(7) 2_655 .
La1 Se5 Cu2 48.22(6) 6_557 .
La1 Se5 Cu2 144.66(8) . .
Cu1 Se5 Cu2 12.78(8) . .
Yb1 Se5 Cu1 140.72(5) 1_545 2_655
Yb1 Se5 Cu1 103.09(3) . 2_655
La2 Se5 Cu1 40.08(4) 2_655 2_655
La1 Se5 Cu1 116.26(5) 6_557 2_655
La1 Se5 Cu1 52.15(4) . 2_655
Cu1 Se5 Cu1 158.450(14) . 2_655
Cu2 Se5 Cu1 154.81(4) . 2_655
Yb1 Se5 Cu1 103.09(3) 1_545 2_645
Yb1 Se5 Cu1 140.72(5) . 2_645
La2 Se5 Cu1 40.08(4) 2_655 2_645
La1 Se5 Cu1 116.26(5) 6_557 2_645
La1 Se5 Cu1 52.15(4) . 2_645
Cu1 Se5 Cu1 158.450(14) . 2_645
Cu2 Se5 Cu1 154.81(4) . 2_645
Cu1 Se5 Cu1 43.08(3) 2_655 2_645
Yb1 Se5 Cu1 24.54(4) 1_545 1_545
Yb1 Se5 Cu1 100.61(5) . 1_545
La2 Se5 Cu1 123.71(4) 2_655 1_545
La1 Se5 Cu1 70.75(4) 6_557 1_545
La1 Se5 Cu1 116.99(5) . 1_545
Cu1 Se5 Cu1 47.18(3) . 1_545
Cu2 Se5 Cu1 48.48(3) . 1_545
Cu1 Se5 Cu1 154.36(4) 2_655 1_545
Cu1 Se5 Cu1 111.278(19) 2_645 1_545
Yb1 Se5 Cu1 100.61(5) 1_545 1_565
Yb1 Se5 Cu1 24.54(4) . 1_565
La2 Se5 Cu1 123.71(4) 2_655 1_565
La1 Se5 Cu1 70.75(4) 6_557 1_565
La1 Se5 Cu1 116.99(5) . 1_565
Cu1 Se5 Cu1 47.18(3) . 1_565
Cu2 Se5 Cu1 48.48(3) . 1_565
Cu1 Se5 Cu1 111.278(19) 2_655 1_565
Cu1 Se5 Cu1 154.36(4) 2_645 1_565
Cu1 Se5 Cu1 94.36(6) 1_545 1_565
Yb1 Se5 Cu2 133.25(5) 1_545 2_655
Yb1 Se5 Cu2 98.14(4) . 2_655
La2 Se5 Cu2 50.31(5) 2_655 2_655
La1 Se5 Cu2 127.16(6) 6_557 2_655
La1 Se5 Cu2 41.68(5) . 2_655
Cu1 Se5 Cu2 155.88(4) . 2_655
Cu2 Se5 Cu2 158.584(15) . 2_655
Cu1 Se5 Cu2 11.21(6) 2_655 2_655
Cu1 Se5 Cu2 44.50(3) 2_645 2_655
Cu1 Se5 Cu2 152.59(4) 1_545 2_655
Cu1 Se5 Cu2 110.67(3) 1_565 2_655

loop_
_geom_bond_atom_site_label_1
_geom_bond_atom_site_label_2
_geom_bond_distance
_geom_bond_site_symmetry_2
La1 Se1 3.0560(12) 1_545
La1 Se1 3.0560(12) .
La1 Se2 3.0613(12) .
La1 Se2 3.0613(12) 1_565
La1 Se4 3.0701(13) 6_657
La1 Se4 3.0701(13) 6_647
La1 Se5 3.2994(18) 6_657
La1 Cu2 3.316(4) 6_657
La1 Se5 3.3571(18) .
La1 Cu1 3.635(4) 6_657
La1 Cu2 3.847(4) 2_655
La1 Cu2 3.847(4) 2_645
La2 Se2 3.0231(12) 2_644
La2 Se2 3.0231(12) 2_654
La2 Se1 3.0678(12) 5_756
La2 Se1 3.0678(12) 5_766
La2 Se3 3.1265(13) .
La2 Se3 3.1265(13) 1_565
La2 Se3 3.2154(17) 5_756
La2 Se5 3.2789(17) 2_654
La2 Cu1 3.743(3) .
La2 Cu1 3.743(3) 1_565
La2 La2 4.1119(4) 1_565
La2 La2 4.1119(4) 1_545
Yb1 Se5 2.7572(11) .
Yb1 Se5 2.7573(11) 1_565
Yb1 Se4 2.7597(16) .
Yb1 Se1 2.7830(16) .
Yb1 Se3 2.9185(12) 1_565
Yb1 Se3 2.9185(12) .
Yb1 Cu1 3.303(3) .
Yb1 Cu1 3.303(3) 1_565
Yb1 Cu2 4.076(4) .
Yb1 Cu2 4.076(4) 1_565
Yb1 Yb1 4.1119(4) 1_565
Yb1 Yb1 4.1119(4) 1_545
Cu1 Cu2 1.098(6) .
Cu1 Se2 2.380(4) 2_644
Cu1 Se4 2.466(2) .
Cu1 Se4 2.466(2) 1_545
Cu1 Se3 2.583(4) .
Cu1 Yb1 3.303(3) 1_545
Cu1 La1 3.635(4) 6_557
Cu1 Se4 3.659(4) 5_656
Cu1 La2 3.743(3) 1_545
Cu1 Cu2 3.809(6) 5_646
Cu1 Cu2 3.809(6) 5_656
Cu1 Se5 3.811(4) .
Cu1 Cu1 4.1119(4) 1_565
Cu1 Cu1 4.1119(4) 1_545
Cu2 Se2 2.404(4) 2_644
Cu2 Se4 2.405(2) .
Cu2 Se4 2.405(2) 1_545
Cu2 Se4 2.590(5) 5_656
Cu2 Cu2 2.957(7) 5_646
Cu2 Cu2 2.957(7) 5_656
Cu2 La1 3.316(4) 6_557
Cu2 Se3 3.671(5) .
Cu2 Cu1 3.809(6) 5_646
Cu2 Cu1 3.809(6) 5_656
Cu2 La1 3.847(4) 2_644
Cu2 La1 3.847(4) 2_654
Cu2 Yb1 4.076(4) 1_545
Cu2 Cu2 4.1119(4) 1_565
Se1 La1 3.0561(12) 1_565
Se1 La2 3.0677(12) 5_756
Se1 La2 3.0677(12) 5_766
Se1 Cu1 5.390(4) 5_756
Se1 Cu2 5.509(5) 2_655
Se1 Cu1 5.588(4) 1_565
Se1 Cu2 5.730(4) 6_667
Se1 Cu2 5.730(4) 6_657
Se1 Cu1 5.737(4) 6_667
Se2 Cu1 2.381(4) 2_645
Se2 Cu2 2.404(4) 2_645
Se2 La2 3.0230(12) 2_645
Se2 La2 3.0230(12) 2_655
Se2 La1 3.0613(12) 1_545
Se2 Cu2 4.376(4) 6_657
Se2 Cu2 4.376(4) 6_647
Se2 Cu1 4.751(2) 2_655
Se2 Cu1 4.751(2) 2_635
Se2 Cu2 4.763(2) 2_655
Se2 Cu2 4.763(2) 2_635
Se3 Yb1 2.9186(12) 1_545
Se3 La2 3.1265(13) 1_545
Se3 La2 3.2154(17) 5_756
Se3 Cu1 4.856(2) 1_545
Se3 Cu1 4.856(2) 1_565
Se3 Cu2 5.512(3) 1_545
Se3 Cu2 5.512(3) 1_565
Se3 Cu1 5.775(4) 5_756
Se4 Cu2 2.405(2) 1_565
Se4 Cu1 2.466(2) 1_565
Se4 Cu2 2.590(5) 5_656
Se4 La1 3.0702(13) 6_567
Se4 La1 3.0702(13) 6_557
Se4 Cu1 3.659(4) 5_656
Se4 Cu2 4.860(3) 5_646
Se4 Cu2 4.860(3) 5_666
Se4 Cu1 5.504(3) 5_646
Se5 Yb1 2.7572(11) 1_545
Se5 La2 3.2789(17) 2_655
Se5 La1 3.2994(18) 6_557
Se5 Cu1 5.599(4) 2_655
Se5 Cu1 5.599(4) 2_645
Se5 Cu1 5.606(3) 1_545
Se5 Cu1 5.606(3) 1_565
Se5 Cu2 5.641(4) 2_655
